data_2108303
loop_
_publ_author_name
'Mondal, Pradip Kumar'
'Shukla, Rahul'
'Biswas, Subha'
'Chopra, Deepak'

_publ_section_title
;
 Role of halogen-involved intermolecular interactions and existence of
 isostructurality in the crystal packing of ---CF~3~ and halogen (Cl or Br
 or I) substituted benzamides
;
_journal_coeditor_code AW5013
_journal_issue 6
_journal_name_full 'Acta Crystallographica Section B'
_journal_page_first
;
;
_journal_paper_doi 10.1107/S2052520618013422
_journal_volume 74
_journal_year 2018
_chemical_formula_sum 'C14 H9 Cl F3 N O'
_chemical_formula_weight 299.67
_space_group_crystal_system triclinic
_space_group_IT_number 2
_space_group_name_Hall '-P 1'
_space_group_name_H-M_alt 'P -1'
_symmetry_space_group_name_Hall '-P 1'
_symmetry_space_group_name_H-M 'P -1'
_atom_sites_solution_hydrogens mixed
_audit_creation_method SHELXL-2016/6
_cell_angle_alpha 96.048(2)
_cell_angle_beta 93.400(2)
_cell_angle_gamma 93.414(2)
_cell_formula_units_Z 2
_cell_length_a 4.8189(2)
_cell_length_b 9.4501(5)
_cell_length_c 14.0283(7)
_cell_measurement_reflns_used 8370
_cell_measurement_temperature 105(2)
_cell_measurement_theta_max 30.01
_cell_measurement_theta_min 2.48
_cell_volume 632.77(5)
_computing_cell_refinement 'Bruker SAINT'
_computing_data_collection 'Bruker APEX2'
_computing_data_reduction 'Bruker SAINT'
_computing_molecular_graphics 'Bruker SHELXTL'
_computing_publication_material 'Bruker SHELXTL'
_computing_structure_refinement 'SHELXL-2016/6 (Sheldrick, 2016)'
_computing_structure_solution 'SHELXS-97 (Sheldrick 2008)'
_diffrn_ambient_temperature 105(2)
_diffrn_measured_fraction_theta_full 0.996
_diffrn_measured_fraction_theta_max 0.996
_diffrn_measurement_device_type 'Bruker APEX-II CCD'
_diffrn_measurement_method '\f and \w scans'
_diffrn_radiation_type MoK\a
_diffrn_radiation_wavelength 0.71073
_diffrn_reflns_av_R_equivalents 0.0242
_diffrn_reflns_av_unetI/netI 0.0211
_diffrn_reflns_Laue_measured_fraction_full 0.996
_diffrn_reflns_Laue_measured_fraction_max 0.996
_diffrn_reflns_limit_h_max 5
_diffrn_reflns_limit_h_min -6
_diffrn_reflns_limit_k_max 12
_diffrn_reflns_limit_k_min -12
_diffrn_reflns_limit_l_max 18
_diffrn_reflns_limit_l_min -18
_diffrn_reflns_number 11863
_diffrn_reflns_point_group_measured_fraction_full 0.996
_diffrn_reflns_point_group_measured_fraction_max 0.996
_diffrn_reflns_theta_full 25.242
_diffrn_reflns_theta_max 28.279
_diffrn_reflns_theta_min 2.927
_exptl_absorpt_coefficient_mu 0.332
_exptl_absorpt_correction_T_max 0.8460
_exptl_absorpt_correction_T_min 0.6919
_exptl_absorpt_correction_type multi-scan
_exptl_absorpt_process_details 'SADABS 2014/4'
_exptl_crystal_density_diffrn 1.573
_exptl_crystal_description Plate
_exptl_crystal_F_000 304
_exptl_crystal_size_max 0.500
_exptl_crystal_size_mid 0.290
_exptl_crystal_size_min 0.070
_refine_diff_density_max 0.718
_refine_diff_density_min -0.676
_refine_diff_density_rms 0.060
_refine_ls_extinction_method none
_refine_ls_goodness_of_fit_ref 1.030
_refine_ls_hydrogen_treatment mixed
_refine_ls_matrix_type full
_refine_ls_number_parameters 185
_refine_ls_number_reflns 3145
_refine_ls_number_restraints 0
_refine_ls_restrained_S_all 1.030
_refine_ls_R_factor_all 0.0409
_refine_ls_R_factor_gt 0.0376
_refine_ls_shift/su_max 0.001
_refine_ls_shift/su_mean 0.000
_refine_ls_structure_factor_coef Fsqd
_refine_ls_weighting_details 'w=1/[\s^2^(Fo^2^)+(0.0440P)^2^+0.5169P] where P=(Fo^2^+2Fc^2^)/3'
_refine_ls_weighting_scheme calc
_refine_ls_wR_factor_gt 0.0939
_refine_ls_wR_factor_ref 0.0964
_reflns_Friedel_coverage 0.000
_reflns_number_gt 2885
_reflns_number_total 3145
_reflns_threshold_expression 'I > 2\s(I)'
_cod_data_source_file aw5013sup1.cif
_cod_data_source_block PC24
_cod_database_code 2108303
_shelx_shelxl_version_number 2016/6
_shelx_space_group_comment
;
The symmetry employed for this shelxl refinement is uniquely defined
by the following loop, which should always be used as a source of
symmetry information in preference to the above space-group names.
They are only intended as comments.
;
_shelx_estimated_absorpt_t_min 0.851
_shelx_estimated_absorpt_t_max 0.977

loop_
_space_group_symop_operation_xyz
'x, y, z'
'-x, -y, -z'

loop_
_atom_site_label
_atom_site_type_symbol
_atom_site_fract_x
_atom_site_fract_y
_atom_site_fract_z
_atom_site_U_iso_or_equiv
_atom_site_adp_type
_atom_site_occupancy
_atom_site_site_symmetry_order
_atom_site_calc_flag
_atom_site_refinement_flags_posn
_atom_site_refinement_flags_adp
Cl1 Cl 0.68214(7) 0.43276(3) 0.58367(2) 0.01814(10) Uani 1 1 d . .
F1 F 0.8618(3) 0.3611(2) -0.05256(9) 0.0627(5) Uani 1 1 d . .
F2 F 0.4492(2) 0.33611(15) -0.01285(7) 0.0422(3) Uani 1 1 d . .
F3 F 0.6581(5) 0.15361(16) -0.06200(10) 0.0851(7) Uani 1 1 d . .
O1 O 1.3715(2) 0.18181(11) 0.38774(7) 0.0191(2) Uani 1 1 d . .
N1 N 0.9550(2) 0.23067(12) 0.44870(8) 0.0138(2) Uani 1 1 d . .
H1 H 0.789(4) 0.239(2) 0.4330(14) 0.024(5) Uiso 1 1 d . .
C1 C 1.0039(3) 0.23166(14) 0.27840(10) 0.0143(3) Uani 1 1 d . .
C2 C 0.8087(3) 0.33112(15) 0.26294(10) 0.0173(3) Uani 1 1 d . .
H2 H 0.745052 0.388385 0.315991 0.021 Uiso 1 1 calc R U
C3 C 0.7065(3) 0.34690(16) 0.17006(11) 0.0202(3) Uani 1 1 d . .
H3 H 0.573903 0.415047 0.159518 0.024 Uiso 1 1 calc R U
C4 C 0.7995(3) 0.26230(16) 0.09276(10) 0.0200(3) Uani 1 1 d . .
C5 C 0.9972(3) 0.16400(16) 0.10761(11) 0.0209(3) Uani 1 1 d . .
H5 H 1.061119 0.107006 0.054505 0.025 Uiso 1 1 calc R U
C6 C 1.1003(3) 0.14958(16) 0.20014(10) 0.0189(3) Uani 1 1 d . .
H6 H 1.237302 0.083527 0.210343 0.023 Uiso 1 1 calc R U
C7 C 1.1280(3) 0.21223(14) 0.37671(10) 0.0139(2) Uani 1 1 d . .
C8 C 1.0295(3) 0.22082(14) 0.54689(9) 0.0134(2) Uani 1 1 d . .
C9 C 0.9103(3) 0.30869(14) 0.61735(10) 0.0147(3) Uani 1 1 d . .
C10 C 0.9717(3) 0.30036(16) 0.71456(10) 0.0191(3) Uani 1 1 d . .
H10 H 0.886870 0.360324 0.761481 0.023 Uiso 1 1 calc R U
C11 C 1.1583(3) 0.20352(16) 0.74254(11) 0.0215(3) Uani 1 1 d . .
H11 H 1.202940 0.197531 0.808813 0.026 Uiso 1 1 calc R U
C12 C 1.2794(3) 0.11559(16) 0.67339(11) 0.0200(3) Uani 1 1 d . .
H12 H 1.407349 0.049653 0.692580 0.024 Uiso 1 1 calc R U
C13 C 1.2148(3) 0.12327(14) 0.57639(10) 0.0161(3) Uani 1 1 d . .
H13 H 1.297193 0.061764 0.529710 0.019 Uiso 1 1 calc R U
C14 C 0.6919(4) 0.2777(2) -0.00786(11) 0.0281(3) Uani 1 1 d . .

loop_
_atom_site_aniso_label
_atom_site_aniso_U_11
_atom_site_aniso_U_22
_atom_site_aniso_U_33
_atom_site_aniso_U_23
_atom_site_aniso_U_13
_atom_site_aniso_U_12
Cl1 0.01833(17) 0.01686(17) 0.01952(17) 0.00117(12) -0.00027(12) 0.00644(12)
F1 0.0362(7) 0.1277(14) 0.0295(6) 0.0396(8) 0.0012(5) -0.0027(7)
F2 0.0309(6) 0.0743(9) 0.0243(5) 0.0130(5) -0.0039(4) 0.0192(5)
F3 0.1582(18) 0.0507(8) 0.0380(7) -0.0195(6) -0.0566(9) 0.0429(10)
O1 0.0120(4) 0.0266(5) 0.0190(5) 0.0025(4) 0.0002(4) 0.0040(4)
N1 0.0105(5) 0.0175(5) 0.0135(5) 0.0019(4) -0.0012(4) 0.0021(4)
C1 0.0119(6) 0.0159(6) 0.0148(6) 0.0019(5) 0.0003(5) -0.0006(5)
C2 0.0174(6) 0.0187(6) 0.0161(6) 0.0015(5) 0.0021(5) 0.0036(5)
C3 0.0200(7) 0.0228(7) 0.0189(7) 0.0048(5) -0.0005(5) 0.0066(5)
C4 0.0194(7) 0.0248(7) 0.0154(6) 0.0029(5) -0.0022(5) 0.0009(5)
C5 0.0231(7) 0.0232(7) 0.0157(6) -0.0024(5) 0.0012(5) 0.0039(6)
C6 0.0183(6) 0.0200(7) 0.0181(7) 0.0003(5) 0.0000(5) 0.0047(5)
C7 0.0131(6) 0.0132(6) 0.0149(6) 0.0009(5) -0.0006(5) 0.0000(5)
C8 0.0120(6) 0.0145(6) 0.0135(6) 0.0023(5) -0.0007(5) -0.0007(5)
C9 0.0132(6) 0.0138(6) 0.0170(6) 0.0029(5) -0.0009(5) 0.0015(5)
C10 0.0218(7) 0.0199(7) 0.0153(6) 0.0006(5) 0.0015(5) 0.0018(5)
C11 0.0240(7) 0.0243(7) 0.0163(6) 0.0058(6) -0.0038(5) 0.0008(6)
C12 0.0178(6) 0.0197(7) 0.0231(7) 0.0067(5) -0.0042(5) 0.0022(5)
C13 0.0139(6) 0.0152(6) 0.0193(7) 0.0023(5) 0.0000(5) 0.0019(5)
C14 0.0287(8) 0.0387(9) 0.0169(7) 0.0015(6) -0.0029(6) 0.0091(7)

loop_
_atom_type_symbol
_atom_type_description
_atom_type_scat_dispersion_real
_atom_type_scat_dispersion_imag
_atom_type_scat_source
C C 0.0033 0.0016 'International Tables Vol C Tables 4.2.6.8 and 6.1.1.4'
H H 0.0000 0.0000 'International Tables Vol C Tables 4.2.6.8 and 6.1.1.4'
N N 0.0061 0.0033 'International Tables Vol C Tables 4.2.6.8 and 6.1.1.4'
O O 0.0106 0.0060 'International Tables Vol C Tables 4.2.6.8 and 6.1.1.4'
F F 0.0171 0.0103 'International Tables Vol C Tables 4.2.6.8 and 6.1.1.4'
Cl Cl 0.1484 0.1585 'International Tables Vol C Tables 4.2.6.8 and 6.1.1.4'

loop_
_geom_angle_atom_site_label_1
_geom_angle_atom_site_label_2
_geom_angle_atom_site_label_3
_geom_angle
C7 N1 C8 125.02(12)
C7 N1 H1 116.7(14)
C8 N1 H1 117.8(14)
C2 C1 C6 119.66(13)
C2 C1 C7 122.77(12)
C6 C1 C7 117.51(12)
C3 C2 C1 120.22(13)
C3 C2 H2 119.9
C1 C2 H2 119.9
C4 C3 C2 119.60(13)
C4 C3 H3 120.2
C2 C3 H3 120.2
C3 C4 C5 120.47(13)
C3 C4 C14 120.40(14)
C5 C4 C14 119.12(14)
C6 C5 C4 119.74(13)
C6 C5 H5 120.1
C4 C5 H5 120.1
C5 C6 C1 120.29(13)
C5 C6 H6 119.9
C1 C6 H6 119.9
O1 C7 N1 124.19(13)
O1 C7 C1 120.34(12)
N1 C7 C1 115.47(12)
C9 C8 C13 118.25(12)
C9 C8 N1 119.47(12)
C13 C8 N1 122.27(12)
C10 C9 C8 121.52(13)
C10 C9 Cl1 118.81(11)
C8 C9 Cl1 119.68(10)
C9 C10 C11 119.42(13)
C9 C10 H10 120.3
C11 C10 H10 120.3
C12 C11 C10 119.82(13)
C12 C11 H11 120.1
C10 C11 H11 120.1
C11 C12 C13 120.49(13)
C11 C12 H12 119.8
C13 C12 H12 119.8
C12 C13 C8 120.50(13)
C12 C13 H13 119.8
C8 C13 H13 119.8
F2 C14 F3 106.49(16)
F2 C14 F1 104.76(15)
F3 C14 F1 106.47(17)
F2 C14 C4 113.63(14)
F3 C14 C4 112.23(15)
F1 C14 C4 112.65(14)

loop_
_geom_bond_atom_site_label_1
_geom_bond_atom_site_label_2
_geom_bond_distance
Cl1 C9 1.7367(14)
F1 C14 1.331(2)
F2 C14 1.3239(19)
F3 C14 1.324(2)
O1 C7 1.2296(16)
N1 C7 1.3510(17)
N1 C8 1.4166(17)
N1 H1 0.83(2)
C1 C2 1.3929(19)
C1 C6 1.3953(19)
C1 C7 1.5038(18)
C2 C3 1.391(2)
C2 H2 0.9500
C3 C4 1.391(2)
C3 H3 0.9500
C4 C5 1.392(2)
C4 C14 1.499(2)
C5 C6 1.385(2)
C5 H5 0.9500
C6 H6 0.9500
C8 C9 1.3954(19)
C8 C13 1.3976(18)
C9 C10 1.3895(19)
C10 C11 1.390(2)
C10 H10 0.9500
C11 C12 1.388(2)
C11 H11 0.9500
C12 C13 1.388(2)
C12 H12 0.9500
C13 H13 0.9500

loop_
_geom_torsion_atom_site_label_1
_geom_torsion_atom_site_label_2
_geom_torsion_atom_site_label_3
_geom_torsion_atom_site_label_4
_geom_torsion
C6 C1 C2 C3 1.1(2)
C7 C1 C2 C3 178.33(13)
C1 C2 C3 C4 0.3(2)
C2 C3 C4 C5 -1.1(2)
C2 C3 C4 C14 -179.98(14)
C3 C4 C5 C6 0.5(2)
C14 C4 C5 C6 179.39(14)
C4 C5 C6 C1 0.9(2)
C2 C1 C6 C5 -1.7(2)
C7 C1 C6 C5 -179.09(13)
C8 N1 C7 O1 1.4(2)
C8 N1 C7 C1 -178.48(11)
C2 C1 C7 O1 -145.14(14)
C6 C1 C7 O1 32.13(19)
C2 C1 C7 N1 34.77(18)
C6 C1 C7 N1 -147.96(13)
C7 N1 C8 C9 145.91(14)
C7 N1 C8 C13 -35.6(2)
C13 C8 C9 C10 -0.2(2)
N1 C8 C9 C10 178.38(12)
C13 C8 C9 Cl1 179.25(10)
N1 C8 C9 Cl1 -2.18(18)
C8 C9 C10 C11 0.7(2)
Cl1 C9 C10 C11 -178.71(11)
C9 C10 C11 C12 -0.5(2)
C10 C11 C12 C13 -0.2(2)
C11 C12 C13 C8 0.8(2)
C9 C8 C13 C12 -0.6(2)
N1 C8 C13 C12 -179.08(12)
C3 C4 C14 F2 -21.9(2)
C5 C4 C14 F2 159.22(15)
C3 C4 C14 F3 -142.79(18)
C5 C4 C14 F3 38.3(2)
C3 C4 C14 F1 97.06(19)
C5 C4 C14 F1 -81.8(2)

_cod_database_fobs_code 2108303
